data_4105464
loop_
_publ_author_name
'Stefan Wiese'
'Pooja Kapoor'
'Kamille D. Williams'
'Timothy H. Warren'

_publ_contact_author 'Timothy H. Warren'
_publ_contact_author_email thw@georgetown.edu
_publ_section_title
;
 Nitric Oxide Oxidatively Nitrosylates Ni(I) and Cu(I) C-Organonitroso
 Adducts
;
_journal_name_full 'Journal of the American Chemical Society'
_journal_page_first 18105
_journal_page_last 18111
_journal_paper_doi 10.1021/ja903550n
_journal_volume 131
_journal_year 2009
_chemical_formula_sum 'C29 H34 Cu N4 O2'
_chemical_formula_weight 534.14
_chemical_name_common '[Me2NN]Cu(k2-O2N2Ar)'
_chemical_name_systematic
; 
 ? 
;
_space_group_IT_number 2
_symmetry_cell_setting triclinic
_symmetry_space_group_name_Hall '-P 1'
_symmetry_space_group_name_H-M 'P -1'
_atom_sites_solution_hydrogens geom
_atom_sites_solution_primary direct
_atom_sites_solution_secondary difmap
_audit_creation_method SHELXL-97
_cell_angle_alpha 98.327(10)
_cell_angle_beta 99.958(12)
_cell_angle_gamma 91.137(10)
_cell_formula_units_Z 2
_cell_length_a 7.175(2)
_cell_length_b 12.144(4)
_cell_length_c 15.621(5)
_cell_measurement_reflns_used 4935
_cell_measurement_temperature 173(2)
_cell_measurement_theta_max 27.692
_cell_measurement_theta_min 2.317
_cell_volume 1325.1(7)
_computing_cell_refinement 'Bruker SMART'
_computing_data_collection 'Bruker SMART'
_computing_data_reduction 'Bruker SMART'
_computing_molecular_graphics 'ORTEP-3 for Windows; Ferrugia L J (1997), J. Appl. Cryst. 30, 565'
_computing_publication_material 'Bruker SHELXTL'
_computing_structure_refinement 'SHELXL-97 (Sheldrick, 1997)'
_computing_structure_solution 'SHELXS-97 (Sheldrick, 1990)'
_diffrn_ambient_temperature 273(2)
_diffrn_measured_fraction_theta_full 0.997
_diffrn_measured_fraction_theta_max 0.991
_diffrn_radiation_monochromator graphite
_diffrn_radiation_source 'fine-focus sealed tube'
_diffrn_radiation_type MoK\a
_diffrn_radiation_wavelength 0.71073
_diffrn_reflns_av_R_equivalents 0.0734
_diffrn_reflns_av_sigmaI/netI 0.1055
_diffrn_reflns_limit_h_max 9
_diffrn_reflns_limit_h_min -9
_diffrn_reflns_limit_k_max 15
_diffrn_reflns_limit_k_min -15
_diffrn_reflns_limit_l_max 19
_diffrn_reflns_limit_l_min -19
_diffrn_reflns_number 14583
_diffrn_reflns_theta_full 25.00
_diffrn_reflns_theta_max 27.00
_diffrn_reflns_theta_min 2.00
_exptl_absorpt_coefficient_mu 0.857
_exptl_absorpt_correction_T_max 1.000
_exptl_absorpt_correction_T_min 0.792
_exptl_absorpt_correction_type multi-scan
_exptl_absorpt_process_details 'SADABS based on Blessing's method; Blessing, Acta Cryst. (1995) A51 33-38'
_exptl_crystal_colour orange-red
_exptl_crystal_density_diffrn 1.339
_exptl_crystal_description block
_exptl_crystal_F_000 562
_exptl_crystal_size_max 0.20
_exptl_crystal_size_mid 0.14
_exptl_crystal_size_min 0.10
_refine_diff_density_max 0.620
_refine_diff_density_min -0.325
_refine_diff_density_rms 0.090
_refine_ls_extinction_method none
_refine_ls_goodness_of_fit_ref 0.965
_refine_ls_hydrogen_treatment constr
_refine_ls_matrix_type full
_refine_ls_number_parameters 333
_refine_ls_number_reflns 5743
_refine_ls_number_restraints 0
_refine_ls_restrained_S_all 0.965
_refine_ls_R_factor_all 0.1047
_refine_ls_R_factor_gt 0.0532
_refine_ls_shift/su_max 0.001
_refine_ls_shift/su_mean 0.000
_refine_ls_structure_factor_coef Fsqd
_refine_ls_weighting_details 'calc w=1/[\s^2^(Fo^2^)+(0.0600P)^2^+0.0000P] where P=(Fo^2^+2Fc^2^)/3'
_refine_ls_weighting_scheme calc
_refine_ls_wR_factor_gt 0.1145
_refine_ls_wR_factor_ref 0.1262
_reflns_number_gt 3640
_reflns_number_total 5743
_reflns_threshold_expression >2sigma(I)
_cod_data_source_file ja903550n_si_008.cif
_cod_data_source_block cmpd_5_[Me2NN]Cu(k2-O2N2Ar)
_cod_database_code 4105464

loop_
_symmetry_equiv_pos_as_xyz
'x, y, z'
'-x, -y, -z'

loop_
_atom_site_label
_atom_site_type_symbol
_atom_site_fract_x
_atom_site_fract_y
_atom_site_fract_z
_atom_site_U_iso_or_equiv
_atom_site_adp_type
_atom_site_occupancy
_atom_site_symmetry_multiplicity
_atom_site_calc_flag
_atom_site_refinement_flags
Cu1 Cu 0.77527(6) 0.68547(3) 0.74878(3) 0.02010(14) Uani 1 1 d .
O2 O 0.9789(3) 0.6538(2) 0.84061(16) 0.0297(6) Uani 1 1 d .
O1 O 0.9593(3) 0.80699(19) 0.74976(15) 0.0264(6) Uani 1 1 d .
N2 N 0.6093(4) 0.5700(2) 0.77097(18) 0.0216(6) Uani 1 1 d .
N1 N 0.6020(4) 0.7276(2) 0.65119(18) 0.0220(6) Uani 1 1 d .
N4 N 1.1218(4) 0.7267(2) 0.86184(19) 0.0281(7) Uani 1 1 d .
C1 C 0.4166(5) 0.7047(3) 0.6385(2) 0.0225(8) Uani 1 1 d .
N3 N 1.1068(4) 0.8034(2) 0.81298(17) 0.0206(6) Uani 1 1 d .
C23 C 1.4296(5) 0.8720(3) 0.8756(2) 0.0237(8) Uani 1 1 d .
H23 H 1.4570 0.8019 0.8905 0.028 Uiso 1 1 calc R
C6 C 0.6754(5) 0.7850(3) 0.5885(2) 0.0226(8) Uani 1 1 d .
C27 C 1.2069(5) 0.9925(3) 0.8036(2) 0.0238(8) Uani 1 1 d .
H27 H 1.0883 1.0019 0.7712 0.029 Uiso 1 1 calc R
C2 C 0.3318(5) 0.6347(3) 0.6861(2) 0.0212(8) Uani 1 1 d .
H2 H 0.2004 0.6343 0.6791 0.025 Uiso 1 1 calc R
C7 C 0.7430(5) 0.7212(3) 0.5193(2) 0.0276(8) Uani 1 1 d .
C10 C 0.7483(5) 0.9519(3) 0.5340(3) 0.0345(9) Uani 1 1 d .
H10 H 0.7509 1.0292 0.5384 0.041 Uiso 1 1 calc R
C22 C 1.2515(5) 0.8909(3) 0.8307(2) 0.0215(8) Uani 1 1 d .
C3 C 0.4224(4) 0.5654(3) 0.7430(2) 0.0203(7) Uani 1 1 d .
C11 C 0.6816(5) 0.9018(3) 0.5978(2) 0.0277(8) Uani 1 1 d .
C4 C 0.2835(5) 0.7518(3) 0.5683(2) 0.0324(9) Uani 1 1 d .
H4A H 0.3099 0.8306 0.5738 0.049 Uiso 1 1 calc R
H4B H 0.1550 0.7384 0.5753 0.049 Uiso 1 1 calc R
H4C H 0.3009 0.7165 0.5114 0.049 Uiso 1 1 calc R
C5 C 0.3000(5) 0.4777(3) 0.7687(2) 0.0286(9) Uani 1 1 d .
H5A H 0.3194 0.4061 0.7372 0.043 Uiso 1 1 calc R
H5B H 0.1692 0.4948 0.7546 0.043 Uiso 1 1 calc R
H5C H 0.3334 0.4762 0.8308 0.043 Uiso 1 1 calc R
C12 C 0.6892(5) 0.4834(3) 0.8183(2) 0.0227(8) Uani 1 1 d .
C18 C 0.7477(6) 0.5958(3) 0.5125(3) 0.0410(10) Uani 1 1 d .
H18A H 0.7737 0.5650 0.4559 0.062 Uiso 1 1 calc R
H18B H 0.6273 0.5662 0.5197 0.062 Uiso 1 1 calc R
H18C H 0.8450 0.5766 0.5576 0.062 Uiso 1 1 calc R
C24 C 1.5662(5) 0.9584(3) 0.8979(2) 0.0260(8) Uani 1 1 d .
C20 C 0.6608(6) 0.6050(3) 0.9613(2) 0.0335(9) Uani 1 1 d .
H20A H 0.6891 0.6012 1.0232 0.050 Uiso 1 1 calc R
H20B H 0.5272 0.6125 0.9440 0.050 Uiso 1 1 calc R
H20C H 0.7287 0.6680 0.9490 0.050 Uiso 1 1 calc R
C8 C 0.8081(5) 0.7759(4) 0.4568(2) 0.0334(9) Uani 1 1 d .
H8 H 0.8503 0.7344 0.4096 0.040 Uiso 1 1 calc R
C26 C 1.3423(5) 1.0799(3) 0.8256(2) 0.0269(8) Uani 1 1 d .
C25 C 1.5187(5) 1.0616(3) 0.8738(2) 0.0288(9) Uani 1 1 d .
H25 H 1.6081 1.1207 0.8904 0.035 Uiso 1 1 calc R
C19 C 0.6184(6) 0.9709(3) 0.6745(3) 0.0374(10) Uani 1 1 d .
H19A H 0.6307 1.0484 0.6692 0.056 Uiso 1 1 calc R
H19B H 0.6957 0.9573 0.7282 0.056 Uiso 1 1 calc R
H19C H 0.4885 0.9513 0.6750 0.056 Uiso 1 1 calc R
C28 C 1.7618(5) 0.9420(3) 0.9455(3) 0.0332(9) Uani 1 1 d .
H28A H 1.7769 0.9793 1.0050 0.050 Uiso 1 1 calc R
H28B H 1.8539 0.9724 0.9165 0.050 Uiso 1 1 calc R
H28C H 1.7795 0.8639 0.9456 0.050 Uiso 1 1 calc R
C17 C 0.7433(5) 0.3863(3) 0.7715(2) 0.0272(8) Uani 1 1 d .
C13 C 0.7194(5) 0.5001(3) 0.9109(2) 0.0245(8) Uani 1 1 d .
C16 C 0.8247(5) 0.3045(3) 0.8183(3) 0.0343(9) Uani 1 1 d .
H16 H 0.8592 0.2387 0.7878 0.041 Uiso 1 1 calc R
C29 C 1.3021(6) 1.1921(3) 0.7980(3) 0.0419(11) Uani 1 1 d .
H29A H 1.2073 1.1832 0.7457 0.063 Uiso 1 1 calc R
H29B H 1.4161 1.2252 0.7866 0.063 Uiso 1 1 calc R
H29C H 1.2573 1.2394 0.8442 0.063 Uiso 1 1 calc R
C9 C 0.8109(5) 0.8901(4) 0.4641(3) 0.0372(10) Uani 1 1 d .
H9 H 0.8548 0.9255 0.4220 0.045 Uiso 1 1 calc R
C14 C 0.8027(5) 0.4164(3) 0.9546(3) 0.0333(10) Uani 1 1 d .
H14 H 0.8235 0.4263 1.0157 0.040 Uiso 1 1 calc R
C15 C 0.8551(5) 0.3193(3) 0.9093(3) 0.0346(10) Uani 1 1 d .
H15 H 0.9104 0.2643 0.9396 0.041 Uiso 1 1 calc R
C21 C 0.7144(6) 0.3668(3) 0.6728(3) 0.0401(10) Uani 1 1 d .
H21A H 0.5823 0.3706 0.6492 0.060 Uiso 1 1 calc R
H21B H 0.7567 0.2946 0.6530 0.060 Uiso 1 1 calc R
H21C H 0.7857 0.4229 0.6530 0.060 Uiso 1 1 calc R

loop_
_atom_site_aniso_label
_atom_site_aniso_U_11
_atom_site_aniso_U_22
_atom_site_aniso_U_33
_atom_site_aniso_U_23
_atom_site_aniso_U_13
_atom_site_aniso_U_12
Cu1 0.0181(2) 0.0216(2) 0.0206(2) 0.00790(17) -0.00001(16) -0.00193(16)
O2 0.0235(13) 0.0315(15) 0.0348(15) 0.0193(12) -0.0039(11) -0.0066(11)
O1 0.0230(13) 0.0302(14) 0.0239(13) 0.0131(11) -0.0085(10) -0.0017(11)
N2 0.0211(15) 0.0226(16) 0.0207(15) 0.0083(12) -0.0008(12) -0.0021(12)
N1 0.0226(15) 0.0243(16) 0.0198(15) 0.0076(12) 0.0027(12) -0.0023(13)
N4 0.0238(16) 0.0308(18) 0.0306(17) 0.0134(14) 0.0008(13) -0.0071(14)
C1 0.0215(18) 0.0223(19) 0.0217(19) 0.0024(15) -0.0006(14) -0.0003(15)
N3 0.0185(15) 0.0225(16) 0.0204(15) 0.0071(13) -0.0010(12) -0.0017(12)
C23 0.0228(18) 0.0209(19) 0.0264(19) 0.0056(15) 0.0002(15) -0.0013(15)
C6 0.0196(18) 0.031(2) 0.0175(18) 0.0091(15) -0.0001(14) -0.0007(15)
C27 0.0174(17) 0.027(2) 0.028(2) 0.0065(16) 0.0050(15) 0.0030(15)
C2 0.0133(17) 0.0243(19) 0.0265(19) 0.0059(15) 0.0027(14) 0.0017(14)
C7 0.0236(19) 0.036(2) 0.0204(19) 0.0047(16) -0.0047(15) -0.0016(16)
C10 0.035(2) 0.032(2) 0.039(2) 0.0176(19) 0.0027(18) -0.0025(18)
C22 0.0216(18) 0.0212(19) 0.0207(18) 0.0039(15) 0.0012(14) -0.0051(15)
C3 0.0170(17) 0.0232(19) 0.0196(18) 0.0002(15) 0.0038(14) -0.0033(14)
C11 0.027(2) 0.027(2) 0.028(2) 0.0116(17) -0.0035(16) 0.0022(16)
C4 0.025(2) 0.045(2) 0.028(2) 0.0164(18) -0.0039(16) -0.0020(17)
C5 0.0224(19) 0.028(2) 0.037(2) 0.0105(17) 0.0031(16) -0.0033(16)
C12 0.0196(18) 0.0212(19) 0.029(2) 0.0127(16) 0.0022(15) -0.0031(15)
C18 0.046(3) 0.043(3) 0.031(2) -0.0038(19) 0.0077(19) -0.004(2)
C24 0.0223(19) 0.032(2) 0.0232(19) 0.0036(16) 0.0051(15) -0.0042(16)
C20 0.041(2) 0.036(2) 0.025(2) 0.0085(17) 0.0061(17) -0.0025(19)
C8 0.026(2) 0.050(3) 0.023(2) 0.0059(18) 0.0034(16) -0.0007(18)
C26 0.030(2) 0.024(2) 0.029(2) 0.0051(16) 0.0097(16) 0.0003(16)
C25 0.028(2) 0.024(2) 0.031(2) -0.0016(16) 0.0029(16) -0.0104(16)
C19 0.043(2) 0.026(2) 0.045(3) 0.0081(19) 0.011(2) 0.0053(19)
C28 0.0226(19) 0.035(2) 0.038(2) 0.0022(18) -0.0025(17) -0.0048(17)
C17 0.0218(19) 0.025(2) 0.034(2) 0.0069(17) -0.0001(16) -0.0016(16)
C13 0.0207(18) 0.027(2) 0.028(2) 0.0123(16) 0.0052(15) -0.0040(15)
C16 0.027(2) 0.024(2) 0.052(3) 0.0083(19) 0.0044(19) 0.0015(17)
C29 0.036(2) 0.029(2) 0.060(3) 0.007(2) 0.007(2) -0.0006(19)
C9 0.030(2) 0.053(3) 0.032(2) 0.020(2) 0.0036(18) -0.0086(19)
C14 0.027(2) 0.041(3) 0.032(2) 0.0197(19) -0.0061(17) -0.0096(18)
C15 0.0195(19) 0.028(2) 0.055(3) 0.021(2) -0.0068(18) -0.0026(16)
C21 0.042(2) 0.038(3) 0.040(2) 0.0020(19) 0.0089(19) 0.006(2)

loop_
_atom_type_symbol
_atom_type_description
_atom_type_scat_dispersion_real
_atom_type_scat_dispersion_imag
_atom_type_scat_source
C C 0.0033 0.0016 'International Tables Vol C Tables 4.2.6.8 and 6.1.1.4'
H H 0.0000 0.0000 'International Tables Vol C Tables 4.2.6.8 and 6.1.1.4'
N N 0.0061 0.0033 'International Tables Vol C Tables 4.2.6.8 and 6.1.1.4'
O O 0.0106 0.0060 'International Tables Vol C Tables 4.2.6.8 and 6.1.1.4'
Cu Cu 0.3201 1.2651 'International Tables Vol C Tables 4.2.6.8 and 6.1.1.4'

loop_
_geom_angle_atom_site_label_1
_geom_angle_atom_site_label_2
_geom_angle_atom_site_label_3
_geom_angle
N2 Cu1 N1 95.59(12)
N2 Cu1 O2 92.33(10)
N1 Cu1 O2 171.62(11)
N2 Cu1 O1 169.43(10)
N1 Cu1 O1 93.19(11)
O2 Cu1 O1 79.23(10)
N4 O2 Cu1 115.87(19)
N3 O1 Cu1 109.85(18)
C3 N2 C12 118.1(3)
C3 N2 Cu1 122.7(2)
C12 N2 Cu1 119.2(2)
C1 N1 C6 118.2(3)
C1 N1 Cu1 122.6(2)
C6 N1 Cu1 119.2(2)
N3 N4 O2 112.5(3)
N1 C1 C2 123.5(3)
N1 C1 C4 120.7(3)
C2 C1 C4 115.7(3)
N4 N3 O1 122.4(3)
N4 N3 C22 118.3(3)
O1 N3 C22 119.2(3)
C24 C23 C22 119.3(3)
C7 C6 C11 121.0(3)
C7 C6 N1 118.3(3)
C11 C6 N1 120.7(3)
C26 C27 C22 118.9(3)
C3 C2 C1 127.4(3)
C8 C7 C6 118.6(3)
C8 C7 C18 120.4(3)
C6 C7 C18 121.0(3)
C9 C10 C11 121.7(4)
C23 C22 C27 122.3(3)
C23 C22 N3 119.1(3)
C27 C22 N3 118.5(3)
N2 C3 C2 123.3(3)
N2 C3 C5 119.6(3)
C2 C3 C5 117.0(3)
C10 C11 C6 118.0(3)
C10 C11 C19 120.7(3)
C6 C11 C19 121.3(3)
C17 C12 C13 120.9(3)
C17 C12 N2 119.2(3)
C13 C12 N2 119.8(3)
C23 C24 C25 118.2(3)
C23 C24 C28 121.4(3)
C25 C24 C28 120.3(3)
C9 C8 C7 120.9(4)
C27 C26 C25 118.5(3)
C27 C26 C29 121.3(3)
C25 C26 C29 120.2(3)
C24 C25 C26 122.6(3)
C12 C17 C16 118.6(3)
C12 C17 C21 122.0(3)
C16 C17 C21 119.4(3)
C14 C13 C12 118.3(3)
C14 C13 C20 120.8(3)
C12 C13 C20 120.9(3)
C15 C16 C17 121.3(4)
C8 C9 C10 119.8(4)
C15 C14 C13 121.5(4)
C14 C15 C16 119.4(3)

loop_
_geom_bond_atom_site_label_1
_geom_bond_atom_site_label_2
_geom_bond_distance
Cu1 N2 1.929(3)
Cu1 N1 1.931(3)
Cu1 O2 1.949(2)
Cu1 O1 1.957(2)
O2 N4 1.306(3)
O1 N3 1.323(3)
N2 C3 1.334(4)
N2 C12 1.443(4)
N1 C1 1.328(4)
N1 C6 1.443(4)
N4 N3 1.282(4)
C1 C2 1.402(5)
C1 C4 1.511(4)
N3 C22 1.434(4)
C23 C24 1.386(5)
C23 C22 1.388(4)
C6 C7 1.399(5)
C6 C11 1.404(5)
C27 C26 1.388(5)
C27 C22 1.387(5)
C2 C3 1.400(4)
C7 C8 1.395(5)
C7 C18 1.513(5)
C10 C9 1.380(5)
C10 C11 1.386(5)
C3 C5 1.509(5)
C11 C19 1.502(5)
C12 C17 1.394(5)
C12 C13 1.410(5)
C24 C25 1.392(5)
C24 C28 1.502(5)
C20 C13 1.504(5)
C8 C9 1.375(5)
C26 C25 1.395(5)
C26 C29 1.507(5)
C17 C16 1.396(5)
C17 C21 1.504(5)
C13 C14 1.393(5)
C16 C15 1.385(5)
C14 C15 1.378(5)
